data_4333164
loop_
_publ_author_name
'Medina, Iliana'
'Jacobsen, Heiko'
'Mague, Joel T.'
'Fink, Mark J.'

_publ_section_title
;
 Dicoordinate Copper(I) Silanechalcogenolates
;
_journal_issue 22
_journal_name_full 'Inorganic Chemistry'
_journal_page_first 8844
_journal_page_last 8846
_journal_paper_doi 10.1021/ic061579q
_journal_volume 45
_journal_year 2006
_chemical_formula_sum 'C30 H42 Cu P Se Si'
_chemical_formula_weight 604.20
_chemical_name_systematic
; 
Triphenylsilylselenolato(tri(tert-butyl)phosphine)
copper(I)
;
_space_group_IT_number 14
_symmetry_cell_setting monoclinic
_symmetry_space_group_name_Hall '-P 2ybc'
_symmetry_space_group_name_H-M 'P 1 21/c 1'
_atom_sites_solution_hydrogens geom
_atom_sites_solution_primary direct
_atom_sites_solution_secondary difmap
_audit_creation_method SHELXL-97
_cell_angle_alpha 90.00
_cell_angle_beta 97.072(1)
_cell_angle_gamma 90.00
_cell_formula_units_Z 4
_cell_length_a 10.5400(8)
_cell_length_b 13.356(1)
_cell_length_c 21.258(2)
_cell_measurement_reflns_used 7551
_cell_measurement_temperature 100(2)
_cell_measurement_theta_max 28.25
_cell_measurement_theta_min 2.46
_cell_volume 2969.8(4)
_computing_cell_refinement 'Bruker SMART (Bruker-AXS, 2000)'
_computing_data_collection 'Bruker SMART (Bruker-AXS, 2000)'
_computing_data_reduction 'Bruker SAINT+ (Bruker-AXS, 2004)'
_computing_molecular_graphics 'Bruker SHELXTL (Bruker-AXS, 2000a)'
_computing_publication_material 'Bruker SHELXTL (Bruker-AXS, 2000a)'
_computing_structure_refinement 'SHELXL-97 (Sheldrick, 1997)'
_computing_structure_solution 'SHELXS-97 (Sheldrick, 1997)'
_diffrn_ambient_temperature 100(2)
_diffrn_measured_fraction_theta_full 0.970
_diffrn_measured_fraction_theta_max 0.970
_diffrn_measurement_device_type 'Bruker-AXS SMART APEX CCD area detector'
_diffrn_measurement_method 'phi and omega scans'
_diffrn_radiation_monochromator graphite
_diffrn_radiation_source 'fine-focus sealed tube'
_diffrn_radiation_type MoK\a
_diffrn_radiation_wavelength 0.71073
_diffrn_reflns_av_R_equivalents 0.0270
_diffrn_reflns_av_sigmaI/netI 0.0278
_diffrn_reflns_limit_h_max 13
_diffrn_reflns_limit_h_min -13
_diffrn_reflns_limit_k_max 17
_diffrn_reflns_limit_k_min -17
_diffrn_reflns_limit_l_max 27
_diffrn_reflns_limit_l_min -28
_diffrn_reflns_number 26126
_diffrn_reflns_theta_full 28.30
_diffrn_reflns_theta_max 28.30
_diffrn_reflns_theta_min 1.80
_exptl_absorpt_coefficient_mu 2.072
_exptl_absorpt_correction_T_max 0.6375
_exptl_absorpt_correction_T_min 0.7450
_exptl_absorpt_correction_type multi-scan
_exptl_absorpt_process_details 'SADABS (Sheldrick, 2002)'
_exptl_crystal_colour Colorless
_exptl_crystal_density_diffrn 1.351
_exptl_crystal_density_method 'not measured'
_exptl_crystal_description Block
_exptl_crystal_F_000 1256
_exptl_crystal_size_max 0.15
_exptl_crystal_size_mid 0.14
_exptl_crystal_size_min 0.14
_refine_diff_density_max 1.857
_refine_diff_density_min -1.260
_refine_diff_density_rms 0.123
_refine_ls_extinction_method none
_refine_ls_goodness_of_fit_ref 1.045
_refine_ls_hydrogen_treatment constr
_refine_ls_matrix_type full
_refine_ls_number_parameters 335
_refine_ls_number_reflns 7157
_refine_ls_number_restraints 97
_refine_ls_restrained_S_all 1.065
_refine_ls_R_factor_all 0.0627
_refine_ls_R_factor_gt 0.0547
_refine_ls_shift/su_max 0.002
_refine_ls_shift/su_mean 0.000
_refine_ls_structure_factor_coef Fsqd
_refine_ls_weighting_details 'calc w=1/[\s^2^(Fo^2^)+(0.0759P)^2^+9.7933P] where P=(Fo^2^+2Fc^2^)/3'
_refine_ls_weighting_scheme calc
_refine_ls_wR_factor_gt 0.1424
_refine_ls_wR_factor_ref 0.1495
_reflns_number_gt 6167
_reflns_number_total 7157
_reflns_threshold_expression >2\s(I)
_cod_data_source_file ic061579qsup3.cif
_cod_data_source_block mjf264
_cod_depositor_comments
;
The following automatic conversions were performed:

'_symmetry_cell_setting' value 'Monoclinic' changed to 'monoclinic'
according to /home/saulius/struct/CIF-dictionaries/cif_core.dic
dictionary named 'cif_core.dic' version 2.4.2 from 2011-04-26.

Automatic conversion script
Id: cif_fix_values 1891 2012-01-12 08:04:46Z andrius 
;
_cod_original_cell_volume 2969.7(4)
_cod_original_sg_symbol_H-M P2(1)/c
_cod_database_code 4333164

loop_
_symmetry_equiv_pos_as_xyz
'x, y, z'
'-x, y+1/2, -z+1/2'
'-x, -y, -z'
'x, -y-1/2, z-1/2'

loop_
_atom_site_label
_atom_site_type_symbol
_atom_site_fract_x
_atom_site_fract_y
_atom_site_fract_z
_atom_site_U_iso_or_equiv
_atom_site_adp_type
_atom_site_occupancy
_atom_site_symmetry_multiplicity
_atom_site_calc_flag
_atom_site_refinement_flags
_atom_site_disorder_assembly
_atom_site_disorder_group
Se Se 1.08599(3) 0.37616(3) 0.381007(18) 0.02460(12) Uani 1 1 d . . .
Cu Cu 0.88053(4) 0.42529(3) 0.35506(2) 0.02155(13) Uani 1 1 d . A .
P P 0.68957(8) 0.49108(7) 0.32974(4) 0.02002(19) Uani 1 1 d D . .
Si Si 1.03756(9) 0.23079(7) 0.42410(4) 0.01779(19) Uani 1 1 d . . .
C1 C 0.9203(3) 0.2456(3) 0.48352(15) 0.0171(6) Uani 1 1 d . . .
C2 C 0.9117(3) 0.3336(3) 0.51816(16) 0.0210(7) Uani 1 1 d . . .
H2 H 0.9617 0.3899 0.5095 0.025 Uiso 1 1 calc R . .
C3 C 0.8309(4) 0.3402(3) 0.56532(17) 0.0256(7) Uani 1 1 d . . .
H3 H 0.8264 0.4006 0.5885 0.031 Uiso 1 1 calc R . .
C4 C 0.7577(4) 0.2591(3) 0.57827(18) 0.0285(8) Uani 1 1 d . . .
H4 H 0.7030 0.2637 0.6105 0.034 Uiso 1 1 calc R . .
C5 C 0.7636(4) 0.1705(3) 0.54438(18) 0.0256(7) Uani 1 1 d . . .
H5 H 0.7130 0.1146 0.5533 0.031 Uiso 1 1 calc R . .
C6 C 0.8441(3) 0.1643(3) 0.49723(17) 0.0216(7) Uani 1 1 d . . .
H6 H 0.8475 0.1039 0.4739 0.026 Uiso 1 1 calc R . .
C7 C 1.1867(3) 0.1744(3) 0.46771(18) 0.0231(7) Uani 1 1 d . . .
C8 C 1.3056(4) 0.1847(3) 0.4458(2) 0.0358(10) Uani 1 1 d . . .
H8 H 1.3117 0.2206 0.4077 0.043 Uiso 1 1 calc R . .
C9 C 1.4151(4) 0.1434(4) 0.4787(3) 0.0446(12) Uani 1 1 d . . .
H9 H 1.4952 0.1519 0.4632 0.054 Uiso 1 1 calc R . .
C10 C 1.4083(4) 0.0899(3) 0.5340(3) 0.0388(11) Uani 1 1 d . . .
H10 H 1.4834 0.0613 0.5561 0.047 Uiso 1 1 calc R . .
C11 C 1.2914(4) 0.0782(3) 0.5571(2) 0.0308(8) Uani 1 1 d . . .
H11 H 1.2860 0.0419 0.5951 0.037 Uiso 1 1 calc R . .
C12 C 1.1823(4) 0.1202(3) 0.52381(19) 0.0253(7) Uani 1 1 d . . .
H12 H 1.1025 0.1119 0.5396 0.030 Uiso 1 1 calc R . .
C13 C 0.9711(4) 0.1350(3) 0.36356(17) 0.0254(7) Uani 1 1 d . . .
C14 C 0.8957(6) 0.1620(4) 0.3076(2) 0.0496(13) Uani 1 1 d . . .
H14 H 0.8786 0.2307 0.2989 0.060 Uiso 1 1 calc R . .
C15 C 0.8448(7) 0.0899(5) 0.2641(3) 0.0639(17) Uani 1 1 d . . .
H15 H 0.7920 0.1098 0.2267 0.077 Uiso 1 1 calc R . .
C16 C 0.8707(6) -0.0093(4) 0.2751(2) 0.0542(15) Uani 1 1 d . . .
H16 H 0.8360 -0.0584 0.2454 0.065 Uiso 1 1 calc R . .
C17 C 0.9482(4) -0.0381(2) 0.32994(18) 0.0534(14) Uani 1 1 d . . .
H17 H 0.9673 -0.1069 0.3376 0.064 Uiso 1 1 calc R . .
C18 C 0.9977(4) 0.0338(2) 0.37348(18) 0.0385(10) Uani 1 1 d R . .
H18 H 1.0505 0.0133 0.4107 0.046 Uiso 1 1 d R . .
C19 C 0.5650(6) 0.4053(6) 0.3604(3) 0.0319(12) Uani 0.574(3) 1 d PD A 1
C20 C 0.5810(15) 0.2976(9) 0.3367(6) 0.091(3) Uani 0.574(3) 1 d PDU A 1
H20A H 0.5170 0.2542 0.3525 0.137 Uiso 0.574(3) 1 calc PR A 1
H20B H 0.6668 0.2733 0.3522 0.137 Uiso 0.574(3) 1 calc PR A 1
H20C H 0.5693 0.2970 0.2902 0.137 Uiso 0.574(3) 1 calc PR A 1
C21 C 0.5927(7) 0.3838(4) 0.4261(3) 0.0641(18) Uani 0.574(3) 1 d PD A 1
H21A H 0.5263 0.3398 0.4392 0.096 Uiso 0.574(3) 1 calc PR A 1
H21B H 0.5950 0.4464 0.4503 0.096 Uiso 0.574(3) 1 calc PR A 1
H21C H 0.6759 0.3505 0.4341 0.096 Uiso 0.574(3) 1 calc PR A 1
C22 C 0.4298(8) 0.4088(9) 0.3268(5) 0.057(2) Uani 0.574(3) 1 d PDU A 1
H22A H 0.3761 0.3616 0.3469 0.085 Uiso 0.574(3) 1 calc PR A 1
H22B H 0.4302 0.3904 0.2822 0.085 Uiso 0.574(3) 1 calc PR A 1
H22C H 0.3956 0.4767 0.3294 0.085 Uiso 0.574(3) 1 calc PR A 1
C23 C 0.6863(7) 0.6164(5) 0.3693(4) 0.0364(14) Uani 0.574(3) 1 d PD A 1
C24 C 0.7881(13) 0.6801(9) 0.3502(8) 0.062(3) Uani 0.574(3) 1 d PDU A 1
H24A H 0.7858 0.7455 0.3710 0.093 Uiso 0.574(3) 1 calc PR A 1
H24B H 0.7753 0.6891 0.3041 0.093 Uiso 0.574(3) 1 calc PR A 1
H24C H 0.8712 0.6484 0.3628 0.093 Uiso 0.574(3) 1 calc PR A 1
C25 C 0.7191(11) 0.6042(8) 0.4409(4) 0.060(2) Uani 0.574(3) 1 d PDU A 1
H25A H 0.7178 0.6699 0.4614 0.091 Uiso 0.574(3) 1 calc PR A 1
H25B H 0.8045 0.5747 0.4502 0.091 Uiso 0.574(3) 1 calc PR A 1
H25C H 0.6561 0.5603 0.4571 0.091 Uiso 0.574(3) 1 calc PR A 1
C26 C 0.5407(9) 0.6437(7) 0.3771(5) 0.054(2) Uani 0.574(3) 1 d PDU A 1
H26A H 0.5377 0.7093 0.3976 0.082 Uiso 0.574(3) 1 calc PR A 1
H26B H 0.5056 0.5927 0.4033 0.082 Uiso 0.574(3) 1 calc PR A 1
H26C H 0.4900 0.6457 0.3353 0.082 Uiso 0.574(3) 1 calc PR A 1
C27 C 0.6577(6) 0.5012(5) 0.2420(3) 0.0225(10) Uani 0.574(3) 1 d PD A 1
C28 C 0.7595(12) 0.5653(9) 0.2186(5) 0.072(3) Uani 0.574(3) 1 d PDU A 1
H28A H 0.7433 0.5710 0.1723 0.107 Uiso 0.574(3) 1 calc PR A 1
H28B H 0.8434 0.5346 0.2305 0.107 Uiso 0.574(3) 1 calc PR A 1
H28C H 0.7581 0.6321 0.2376 0.107 Uiso 0.574(3) 1 calc PR A 1
C29 C 0.6795(7) 0.4075(5) 0.2091(2) 0.0593(17) Uani 0.574(3) 1 d PD A 1
H29A H 0.6612 0.4176 0.1632 0.089 Uiso 0.574(3) 1 calc PR A 1
H29B H 0.6232 0.3553 0.2225 0.089 Uiso 0.574(3) 1 calc PR A 1
H29C H 0.7689 0.3869 0.2197 0.089 Uiso 0.574(3) 1 calc PR A 1
C30 C 0.5291(11) 0.5453(12) 0.2158(8) 0.059(4) Uani 0.574(3) 1 d PDU A 1
H30A H 0.5221 0.5475 0.1694 0.088 Uiso 0.574(3) 1 calc PR A 1
H30B H 0.5218 0.6133 0.2323 0.088 Uiso 0.574(3) 1 calc PR A 1
H30C H 0.4604 0.5035 0.2288 0.088 Uiso 0.574(3) 1 calc PR A 1
C19A C 0.5882(8) 0.4825(8) 0.3954(4) 0.0319(12) Uani 0.426(3) 1 d PD A 2
C20A C 0.659(2) 0.5455(14) 0.4521(7) 0.091(3) Uani 0.426(3) 1 d PDU A 2
H20D H 0.6097 0.5433 0.4882 0.137 Uiso 0.426(3) 1 calc PR A 2
H20E H 0.6678 0.6151 0.4387 0.137 Uiso 0.426(3) 1 calc PR A 2
H20F H 0.7444 0.5171 0.4647 0.137 Uiso 0.426(3) 1 calc PR A 2
C21A C 0.5927(7) 0.3838(4) 0.4261(3) 0.0641(18) Uani 0.426(3) 1 d PD A 2
H21D H 0.5378 0.3842 0.4601 0.096 Uiso 0.426(3) 1 calc PR A 2
H21E H 0.6808 0.3688 0.4440 0.096 Uiso 0.426(3) 1 calc PR A 2
H21F H 0.5625 0.3326 0.3948 0.096 Uiso 0.426(3) 1 calc PR A 2
C22A C 0.4419(10) 0.4968(12) 0.3737(6) 0.057(2) Uani 0.426(3) 1 d PDU A 2
H22D H 0.3948 0.4913 0.4105 0.085 Uiso 0.426(3) 1 calc PR A 2
H22E H 0.4122 0.4450 0.3427 0.085 Uiso 0.426(3) 1 calc PR A 2
H22F H 0.4271 0.5631 0.3544 0.085 Uiso 0.426(3) 1 calc PR A 2
C23A C 0.7302(9) 0.6321(7) 0.3147(5) 0.0364(14) Uani 0.426(3) 1 d PD A 2
C24A C 0.8436(17) 0.6614(14) 0.3595(11) 0.062(3) Uani 0.426(3) 1 d PDU A 2
H24D H 0.8648 0.7316 0.3524 0.093 Uiso 0.426(3) 1 calc PR A 2
H24E H 0.9164 0.6189 0.3525 0.093 Uiso 0.426(3) 1 calc PR A 2
H24F H 0.8245 0.6530 0.4031 0.093 Uiso 0.426(3) 1 calc PR A 2
C25A C 0.7841(15) 0.6452(11) 0.2505(6) 0.060(2) Uani 0.426(3) 1 d PDU A 2
H25D H 0.8034 0.7160 0.2442 0.091 Uiso 0.426(3) 1 calc PR A 2
H25E H 0.7206 0.6223 0.2160 0.091 Uiso 0.426(3) 1 calc PR A 2
H25F H 0.8624 0.6056 0.2508 0.091 Uiso 0.426(3) 1 calc PR A 2
C26A C 0.6053(12) 0.7024(9) 0.3265(6) 0.054(2) Uani 0.426(3) 1 d PDU A 2
H26D H 0.6247 0.7728 0.3190 0.082 Uiso 0.426(3) 1 calc PR A 2
H26E H 0.5868 0.6940 0.3703 0.082 Uiso 0.426(3) 1 calc PR A 2
H26F H 0.5308 0.6818 0.2972 0.082 Uiso 0.426(3) 1 calc PR A 2
C27A C 0.5966(8) 0.4457(6) 0.2519(4) 0.0225(10) Uani 0.426(3) 1 d PD A 2
C28A C 0.5365(17) 0.3452(11) 0.2656(6) 0.072(3) Uani 0.426(3) 1 d PDU A 2
H28D H 0.4877 0.3195 0.2268 0.107 Uiso 0.426(3) 1 calc PR A 2
H28E H 0.4793 0.3541 0.2982 0.107 Uiso 0.426(3) 1 calc PR A 2
H28F H 0.6041 0.2974 0.2807 0.107 Uiso 0.426(3) 1 calc PR A 2
C29A C 0.6795(7) 0.4075(5) 0.2091(2) 0.0593(17) Uani 0.426(3) 1 d P A 2
H29D H 0.6285 0.3849 0.1700 0.089 Uiso 0.426(3) 1 calc PR A 2
H29E H 0.7286 0.3510 0.2289 0.089 Uiso 0.426(3) 1 calc PR A 2
H29F H 0.7384 0.4603 0.1991 0.089 Uiso 0.426(3) 1 calc PR A 2
C30A C 0.4937(17) 0.5130(17) 0.2184(12) 0.059(4) Uani 0.426(3) 1 d PDU A 2
H30D H 0.4545 0.4802 0.1795 0.088 Uiso 0.426(3) 1 calc PR A 2
H30E H 0.5319 0.5767 0.2076 0.088 Uiso 0.426(3) 1 calc PR A 2
H30F H 0.4282 0.5257 0.2463 0.088 Uiso 0.426(3) 1 calc PR A 2

loop_
_atom_site_aniso_label
_atom_site_aniso_U_11
_atom_site_aniso_U_22
_atom_site_aniso_U_33
_atom_site_aniso_U_23
_atom_site_aniso_U_13
_atom_site_aniso_U_12
Se 0.01641(18) 0.0248(2) 0.0336(2) 0.01504(14) 0.00709(14) 0.00410(13)
Cu 0.0154(2) 0.0203(2) 0.0296(2) 0.00335(17) 0.00558(16) 0.00279(15)
P 0.0129(4) 0.0245(4) 0.0224(4) -0.0099(3) 0.0011(3) 0.0004(3)
Si 0.0160(4) 0.0183(4) 0.0199(4) 0.0048(3) 0.0055(3) 0.0029(3)
C1 0.0142(14) 0.0202(16) 0.0169(14) 0.0033(12) 0.0018(11) 0.0011(12)
C2 0.0198(16) 0.0219(17) 0.0214(16) 0.0011(13) 0.0025(13) -0.0006(13)
C3 0.0292(19) 0.0265(18) 0.0220(16) -0.0038(14) 0.0068(14) 0.0034(15)
C4 0.0274(19) 0.034(2) 0.0268(18) 0.0019(15) 0.0124(15) 0.0029(15)
C5 0.0245(18) 0.0254(18) 0.0293(18) 0.0053(15) 0.0126(15) -0.0017(14)
C6 0.0233(17) 0.0184(16) 0.0245(17) 0.0013(13) 0.0082(13) 0.0004(13)
C7 0.0193(16) 0.0167(16) 0.0337(19) 0.0079(14) 0.0046(14) 0.0033(12)
C8 0.0250(19) 0.032(2) 0.053(3) 0.0191(19) 0.0139(18) 0.0093(16)
C9 0.0184(19) 0.037(2) 0.080(4) 0.022(2) 0.012(2) 0.0077(17)
C10 0.0209(19) 0.027(2) 0.066(3) 0.016(2) -0.0035(19) 0.0045(15)
C11 0.0268(19) 0.0221(18) 0.042(2) 0.0108(16) -0.0033(16) 0.0003(14)
C12 0.0178(16) 0.0210(17) 0.036(2) 0.0080(15) 0.0001(14) -0.0002(13)
C13 0.0268(18) 0.0307(19) 0.0209(16) -0.0034(14) 0.0113(14) -0.0013(15)
C14 0.075(4) 0.045(3) 0.027(2) -0.009(2) -0.003(2) 0.008(3)
C15 0.093(5) 0.067(4) 0.029(2) -0.014(2) -0.004(3) -0.005(3)
C16 0.077(4) 0.057(3) 0.034(2) -0.024(2) 0.026(2) -0.027(3)
C17 0.073(4) 0.032(2) 0.060(3) -0.014(2) 0.026(3) -0.021(2)
C18 0.052(3) 0.026(2) 0.040(2) 0.0003(18) 0.012(2) -0.0116(19)
C19 0.016(2) 0.058(4) 0.021(2) 0.006(2) 0.0017(19) -0.003(2)
C20 0.129(7) 0.085(6) 0.071(5) -0.043(5) 0.060(5) -0.065(6)
C21 0.101(5) 0.041(3) 0.047(3) 0.021(2) -0.003(3) -0.022(3)
C22 0.027(3) 0.090(5) 0.057(4) 0.035(4) 0.016(3) 0.008(3)
C23 0.027(3) 0.034(3) 0.044(3) -0.026(3) -0.010(2) 0.012(2)
C24 0.114(9) 0.023(5) 0.051(5) -0.006(4) 0.016(7) -0.020(6)
C25 0.083(5) 0.060(4) 0.043(4) -0.024(3) 0.029(4) -0.044(4)
C26 0.067(5) 0.029(3) 0.061(4) -0.014(3) -0.021(4) 0.021(3)
C27 0.021(2) 0.024(2) 0.023(2) -0.003(2) 0.0049(19) 0.0013(17)
C28 0.095(6) 0.083(5) 0.045(4) -0.024(4) 0.039(4) -0.053(5)
C29 0.086(4) 0.058(3) 0.029(2) -0.022(2) -0.009(3) 0.024(3)
C30 0.062(6) 0.088(8) 0.027(3) 0.021(5) 0.008(5) 0.041(6)
C19A 0.016(2) 0.058(4) 0.021(2) 0.006(2) 0.0017(19) -0.003(2)
C20A 0.129(7) 0.085(6) 0.071(5) -0.043(5) 0.060(5) -0.065(6)
C21A 0.101(5) 0.041(3) 0.047(3) 0.021(2) -0.003(3) -0.022(3)
C22A 0.027(3) 0.090(5) 0.057(4) 0.035(4) 0.016(3) 0.008(3)
C23A 0.027(3) 0.034(3) 0.044(3) -0.026(3) -0.010(2) 0.012(2)
C24A 0.114(9) 0.023(5) 0.051(5) -0.006(4) 0.016(7) -0.020(6)
C25A 0.083(5) 0.060(4) 0.043(4) -0.024(3) 0.029(4) -0.044(4)
C26A 0.067(5) 0.029(3) 0.061(4) -0.014(3) -0.021(4) 0.021(3)
C27A 0.021(2) 0.024(2) 0.023(2) -0.003(2) 0.0049(19) 0.0013(17)
C28A 0.095(6) 0.083(5) 0.045(4) -0.024(4) 0.039(4) -0.053(5)
C29A 0.086(4) 0.058(3) 0.029(2) -0.022(2) -0.009(3) 0.024(3)
C30A 0.062(6) 0.088(8) 0.027(3) 0.021(5) 0.008(5) 0.041(6)

loop_
_atom_type_symbol
_atom_type_description
_atom_type_scat_dispersion_real
_atom_type_scat_dispersion_imag
_atom_type_scat_source
C C 0.0033 0.0016 'International Tables Vol C Tables 4.2.6.8 and 6.1.1.4'
H H 0.0000 0.0000 'International Tables Vol C Tables 4.2.6.8 and 6.1.1.4'
Si Si 0.0817 0.0704 'International Tables Vol C Tables 4.2.6.8 and 6.1.1.4'
P P 0.1023 0.0942 'International Tables Vol C Tables 4.2.6.8 and 6.1.1.4'
Cu Cu 0.3201 1.2651 'International Tables Vol C Tables 4.2.6.8 and 6.1.1.4'
Se Se -0.0929 2.2259 'International Tables Vol C Tables 4.2.6.8 and 6.1.1.4'

loop_
_geom_angle_atom_site_label_1
_geom_angle_atom_site_label_2
_geom_angle_atom_site_label_3
_geom_angle
Si Se Cu 95.27(3)
P Cu Se 173.28(3)
C27 P C19A 135.0(3)
C27 P C23 112.0(3)
C19A P C23 71.0(4)
C27 P C27A 31.3(3)
C19A P C27A 110.4(4)
C23 P C27A 129.4(3)
C27 P C19 109.8(3)
C19A P C19 39.5(4)
C23 P C19 109.3(4)
C27A P C19 78.8(3)
C27 P C23A 77.5(3)
C19A P C23A 109.7(4)
C23 P C23A 40.1(4)
C27A P C23A 105.1(4)
C19 P C23A 143.1(4)
C27 P Cu 108.73(19)
C19A P Cu 112.6(3)
C23 P Cu 108.3(2)
C27A P Cu 116.1(2)
C19 P Cu 108.8(2)
C23A P Cu 102.2(3)
C7 Si C1 106.80(15)
C7 Si C13 106.40(17)
C1 Si C13 108.03(16)
C7 Si Se 109.33(11)
C1 Si Se 112.71(11)
C13 Si Se 113.20(12)
C2 C1 C6 117.8(3)
C2 C1 Si 122.2(3)
C6 C1 Si 119.9(3)
C1 C2 C3 121.1(3)
C4 C3 C2 120.0(3)
C3 C4 C5 120.2(3)
C4 C5 C6 119.5(3)
C5 C6 C1 121.3(3)
C8 C7 C12 117.4(3)
C8 C7 Si 121.7(3)
C12 C7 Si 120.9(3)
C9 C8 C7 121.1(4)
C10 C9 C8 120.4(4)
C9 C10 C11 119.9(4)
C10 C11 C12 119.2(4)
C11 C12 C7 121.9(4)
C18 C13 C14 117.6(4)
C18 C13 Si 120.3(3)
C14 C13 Si 122.1(3)
C13 C14 C15 121.3(5)
C16 C15 C14 120.2(6)
C15 C16 C17 119.6(4)
C18 C17 C16 120.1(3)
C17 C18 C13 121.2(2)
C21 C19 C22 122.6(6)
C21 C19 C20 96.7(7)
C22 C19 C20 90.5(9)
C21 C19 P 112.9(5)
C22 C19 P 117.7(5)
C20 C19 P 109.9(6)
C24 C23 C25 104.7(8)
C24 C23 C26 129.6(8)
C25 C23 C26 91.3(7)
C24 C23 P 109.9(7)
C25 C23 P 109.7(6)
C26 C23 P 108.7(5)
C29 C27 C28 99.7(6)
C29 C27 C30 110.0(9)
C28 C27 C30 107.4(9)
C29 C27 P 113.4(4)
C28 C27 P 109.0(5)
C30 C27 P 116.0(8)
C22A C19A C20A 121.1(12)
C22A C19A P 114.0(6)
C20A C19A P 106.1(7)
C24A C23A C25A 100.4(12)
C24A C23A C26A 110.2(11)
C25A C23A C26A 116.9(10)
C24A C23A P 108.8(9)
C25A C23A P 111.2(7)
C26A C23A P 108.9(7)
C30A C27A C28A 108.8(13)
C30A C27A P 118.6(12)
C28A C27A P 107.0(7)

loop_
_geom_bond_atom_site_label_1
_geom_bond_atom_site_label_2
_geom_bond_distance
Se Si 2.2326(10)
Se Cu 2.2651(5)
Cu P 2.2013(9)
P C27 1.859(6)
P C19A 1.862(8)
P C23 1.875(6)
P C27A 1.916(8)
P C19 1.916(7)
P C23A 1.967(10)
Si C7 1.881(4)
Si C1 1.883(3)
Si C13 1.887(4)
C1 C2 1.396(5)
C1 C6 1.402(5)
C2 C3 1.396(5)
C3 C4 1.378(6)
C4 C5 1.391(6)
C5 C6 1.394(5)
C7 C8 1.397(5)
C7 C12 1.401(5)
C8 C9 1.389(6)
C9 C10 1.385(7)
C10 C11 1.390(6)
C11 C12 1.392(5)
C13 C18 1.392(5)
C13 C14 1.393(6)
C14 C15 1.397(7)
C15 C16 1.367(9)
C16 C17 1.393(7)
C17 C18 1.3893
C19 C21 1.421(8)
C19 C22 1.514(10)
C19 C20 1.540(13)
C23 C24 1.466(15)
C23 C25 1.528(11)
C23 C26 1.605(11)
C27 C29 1.466(7)
C27 C28 1.505(9)
C27 C30 1.519(11)
C19A C22A 1.566(12)
C19A C20A 1.582(15)
C23A C24A 1.485(17)
C23A C25A 1.551(13)
C23A C26A 1.661(13)
C27A C30A 1.517(13)
C27A C28A 1.528(12)
